data_4022210
loop_
_publ_author_name
'David Crich'
'Fernando Sartillo-Piscil'
'Leticia Quintero-Cortes'
'Donald J. Wink'

_publ_section_title
;
 Radical Contraction of 1,3,2-Dioxaphosphepanes to
 1,3,2-Dioxaphosphorinanes: A Kinetic and ^17^O NMR
 Spectroscopic Study
;
_journal_name_full 'Journal of Organic Chemistry'
_journal_page_first 3360
_journal_page_last 3364
_journal_paper_doi 10.1021/jo016388d
_journal_volume 67
_journal_year 2002
_chemical_formula_sum 'C16 H17 O4 P'
_chemical_formula_weight 304.27
_space_group_IT_number 14
_symmetry_cell_setting monoclinic
_symmetry_space_group_name_Hall '-P 2yn'
_symmetry_space_group_name_H-M 'P 1 21/n 1'
_atom_sites_solution_hydrogens geom
_atom_sites_solution_primary direct
_atom_sites_solution_secondary difmap
_audit_creation_method SHELXL-97
_cell_angle_alpha 90.00
_cell_angle_beta 92.74(3)
_cell_angle_gamma 90.00
_cell_formula_units_Z 4
_cell_length_a 6.135(6)
_cell_length_b 10.0595(8)
_cell_length_c 24.328(5)
_cell_measurement_reflns_used 25
_cell_measurement_temperature 293(2)
_cell_measurement_theta_max 18
_cell_measurement_theta_min 12
_cell_volume 1499.7(16)
_computing_cell_refinement 'Nonius CAD4 software'
_computing_data_collection 'Nonius CAD4 software'
_computing_data_reduction 'XCAD (P.McArdle, 2000)'
_computing_molecular_graphics 'ORTEX (P.McArdle, 1995)'
_computing_publication_material 'SHELXL-97/2 (Sheldrick,1997)'
_computing_structure_refinement 'SHELXL-97 (Sheldrick, 1997)'
_computing_structure_solution 'SHELXS-97 (Sheldrick, 1990)'
_diffrn_ambient_temperature 293(2)
_diffrn_measured_fraction_theta_full 0.998
_diffrn_measured_fraction_theta_max 0.998
_diffrn_measurement_device_type '4-circle diffractometer'
_diffrn_measurement_method 'scintillation counter'
_diffrn_radiation_monochromator graphite
_diffrn_radiation_source 'fine-focus sealed tube'
_diffrn_radiation_type MoK\a
_diffrn_radiation_wavelength 0.71073
_diffrn_reflns_av_R_equivalents 0.0301
_diffrn_reflns_av_sigmaI/netI 0.0306
_diffrn_reflns_limit_h_max 6
_diffrn_reflns_limit_h_min -3
_diffrn_reflns_limit_k_max 10
_diffrn_reflns_limit_k_min -3
_diffrn_reflns_limit_l_max 26
_diffrn_reflns_limit_l_min -26
_diffrn_reflns_number 2228
_diffrn_reflns_theta_full 22.50
_diffrn_reflns_theta_max 22.50
_diffrn_reflns_theta_min 1.68
_diffrn_standards_interval_time 1800
_diffrn_standards_number 3
_exptl_absorpt_coefficient_mu 0.196
_exptl_absorpt_correction_type none
_exptl_crystal_colour Colourless
_exptl_crystal_density_diffrn 1.348
_exptl_crystal_density_method 'not measured'
_exptl_crystal_description Parallelepiped
_exptl_crystal_F_000 640
_exptl_crystal_size_max 0.50
_exptl_crystal_size_mid 0.40
_exptl_crystal_size_min 0.20
_refine_diff_density_max 0.193
_refine_diff_density_min -0.179
_refine_diff_density_rms 0.046
_refine_ls_extinction_method none
_refine_ls_goodness_of_fit_ref 0.465
_refine_ls_hydrogen_treatment constr
_refine_ls_matrix_type full
_refine_ls_number_parameters 190
_refine_ls_number_reflns 1967
_refine_ls_number_restraints 0
_refine_ls_restrained_S_all 0.465
_refine_ls_R_factor_all 0.0535
_refine_ls_R_factor_gt 0.0377
_refine_ls_shift/su_max 0.000
_refine_ls_shift/su_mean 0.000
_refine_ls_structure_factor_coef Fsqd
_refine_ls_weighting_details 'calc w=1/[\s^2^(Fo^2^)+(0.1719P)^2^+5.4659P] where P=(Fo^2^+2Fc^2^)/3'
_refine_ls_weighting_scheme calc
_refine_ls_wR_factor_gt 0.1042
_refine_ls_wR_factor_ref 0.1310
_reflns_number_gt 1524
_reflns_number_total 1967
_reflns_threshold_expression >2sigma(I)
_cod_data_source_file jo016388d_s2_2.cif
_cod_data_source_block Compound_6
_cod_depositor_comments
;
The following automatic conversions were performed:
'_symmetry_cell_setting' value 'Monoclinic' changed to 'monoclinic'
according to '/home/saulius/struct/CIF-dictionaries/cif_core.dic'
dictionary named 'cif_core.dic' version 2.4.1 from 2010-06-29.

Automatic conversion script
Id: cif_fix_enum 1527 2010-12-29 10:47:43Z saulius 
;
_cod_original_sg_symbol_H-M 'P 21/n'
_cod_database_code 4022210

loop_
_symmetry_equiv_pos_as_xyz
'x, y, z'
'-x+1/2, y+1/2, -z+1/2'
'-x, -y, -z'
'x-1/2, -y-1/2, z-1/2'

loop_
_atom_site_label
_atom_site_type_symbol
_atom_site_fract_x
_atom_site_fract_y
_atom_site_fract_z
_atom_site_U_iso_or_equiv
_atom_site_adp_type
_atom_site_occupancy
_atom_site_symmetry_multiplicity
_atom_site_calc_flag
_atom_site_refinement_flags
P1 P 0.34015(12) 0.98849(7) 0.31304(3) 0.0436(3) Uani 1 1 d .
O1 O 0.4978(3) 1.09946(19) 0.33823(8) 0.0510(6) Uani 1 1 d .
O2 O 0.4362(3) 0.84943(18) 0.32962(7) 0.0426(5) Uani 1 1 d .
O3 O 0.1147(3) 0.9986(2) 0.32822(10) 0.0601(6) Uani 1 1 d .
O4 O 0.3867(4) 1.0127(2) 0.25108(9) 0.0581(6) Uani 1 1 d .
C1 C 0.6566(4) 0.8038(3) 0.31698(11) 0.0402(7) Uani 1 1 d .
H1 H 0.7588 0.8787 0.3187 0.048 Uiso 1 1 calc R
C2 C 0.6494(5) 0.7423(3) 0.25978(12) 0.0554(8) Uani 1 1 d .
H2A H 0.5396 0.6728 0.2585 0.066 Uiso 1 1 calc R
H2B H 0.7891 0.7003 0.2545 0.066 Uiso 1 1 calc R
C3 C 0.6002(6) 0.8368(4) 0.21151(13) 0.0661(10) Uani 1 1 d .
H3A H 0.7131 0.9043 0.2118 0.079 Uiso 1 1 calc R
H3B H 0.6088 0.7869 0.1776 0.079 Uiso 1 1 calc R
C4 C 0.3841(6) 0.9045(3) 0.21107(13) 0.0631(9) Uani 1 1 d .
H4A H 0.3486 0.9395 0.1746 0.076 Uiso 1 1 calc R
H4B H 0.2724 0.8406 0.2198 0.076 Uiso 1 1 calc R
C11 C 0.7232(4) 0.7012(3) 0.36023(11) 0.0393(7) Uani 1 1 d .
C12 C 0.9336(5) 0.6991(3) 0.38360(12) 0.0496(8) Uani 1 1 d .
H12 H 1.0322 0.7653 0.3751 0.059 Uiso 1 1 calc R
C13 C 0.9968(5) 0.5979(3) 0.41974(12) 0.0583(9) Uani 1 1 d .
H13 H 1.1383 0.5967 0.4353 0.070 Uiso 1 1 calc R
C14 C 0.8532(6) 0.4998(3) 0.43276(13) 0.0604(9) Uani 1 1 d .
H14 H 0.8976 0.4316 0.4566 0.072 Uiso 1 1 calc R
C15 C 0.6432(6) 0.5026(3) 0.41040(14) 0.0622(9) Uani 1 1 d .
H15 H 0.5443 0.4372 0.4196 0.075 Uiso 1 1 calc R
C16 C 0.5794(5) 0.6024(3) 0.37434(13) 0.0535(8) Uani 1 1 d .
H16 H 0.4373 0.6034 0.3592 0.064 Uiso 1 1 calc R
C21 C 0.5197(5) 1.1233(3) 0.39585(12) 0.0461(7) Uani 1 1 d .
C22 C 0.3484(5) 1.1756(3) 0.42324(14) 0.0569(9) Uani 1 1 d .
H22 H 0.2146 1.1929 0.4050 0.068 Uiso 1 1 calc R
C23 C 0.3822(6) 1.2019(3) 0.47937(16) 0.0702(10) Uani 1 1 d .
H23 H 0.2689 1.2369 0.4989 0.084 Uiso 1 1 calc R
C24 C 0.5799(7) 1.1771(4) 0.50616(15) 0.0718(11) Uani 1 1 d .
H24 H 0.5998 1.1946 0.5436 0.086 Uiso 1 1 calc R
C25 C 0.7482(6) 1.1261(4) 0.47750(16) 0.0702(10) Uani 1 1 d .
H25 H 0.8829 1.1104 0.4955 0.084 Uiso 1 1 calc R
C26 C 0.7186(5) 1.0980(3) 0.42174(14) 0.0584(9) Uani 1 1 d .
H26 H 0.8319 1.0626 0.4023 0.070 Uiso 1 1 calc R

loop_
_atom_site_aniso_label
_atom_site_aniso_U_11
_atom_site_aniso_U_22
_atom_site_aniso_U_33
_atom_site_aniso_U_23
_atom_site_aniso_U_13
_atom_site_aniso_U_12
P1 0.0410(5) 0.0379(5) 0.0523(5) 0.0036(3) 0.0072(3) -0.0002(3)
O1 0.0552(13) 0.0442(12) 0.0547(13) -0.0022(9) 0.0140(10) -0.0115(9)
O2 0.0376(10) 0.0383(11) 0.0526(12) 0.0039(9) 0.0087(8) 0.0003(8)
O3 0.0424(12) 0.0540(14) 0.0843(16) 0.0004(11) 0.0084(11) 0.0040(10)
O4 0.0766(16) 0.0472(13) 0.0511(13) 0.0089(10) 0.0072(11) 0.0055(11)
C1 0.0348(14) 0.0357(15) 0.0506(16) 0.0001(13) 0.0080(12) -0.0027(12)
C2 0.066(2) 0.053(2) 0.0476(17) -0.0010(15) 0.0060(14) 0.0138(16)
C3 0.087(3) 0.068(2) 0.0440(18) 0.0042(16) 0.0096(16) 0.018(2)
C4 0.081(2) 0.063(2) 0.0443(18) 0.0036(16) -0.0082(16) 0.0057(19)
C11 0.0424(16) 0.0351(15) 0.0405(15) -0.0009(12) 0.0030(12) -0.0023(12)
C12 0.0457(17) 0.0531(19) 0.0499(17) 0.0050(15) 0.0022(13) -0.0060(14)
C13 0.0551(19) 0.072(2) 0.0468(18) 0.0062(16) -0.0037(14) 0.0048(18)
C14 0.082(3) 0.049(2) 0.0497(19) 0.0113(15) 0.0001(17) 0.0082(18)
C15 0.081(3) 0.0402(19) 0.066(2) 0.0104(16) 0.0055(19) -0.0153(16)
C16 0.0523(18) 0.0444(18) 0.064(2) 0.0039(15) -0.0012(15) -0.0089(15)
C21 0.0474(18) 0.0318(15) 0.0601(19) -0.0031(14) 0.0128(14) -0.0086(13)
C22 0.055(2) 0.0430(18) 0.074(2) -0.0078(16) 0.0169(16) -0.0069(15)
C23 0.075(3) 0.055(2) 0.083(3) -0.0185(19) 0.036(2) -0.0136(19)
C24 0.089(3) 0.065(2) 0.062(2) -0.0129(18) 0.013(2) -0.026(2)
C25 0.072(2) 0.060(2) 0.078(3) -0.0069(19) -0.0048(19) -0.0144(19)
C26 0.052(2) 0.049(2) 0.075(2) -0.0085(16) 0.0142(17) -0.0043(15)

loop_
_atom_type_symbol
_atom_type_description
_atom_type_scat_dispersion_real
_atom_type_scat_dispersion_imag
_atom_type_scat_source
C C 0.0033 0.0016 'International Tables Vol C Tables 4.2.6.8 and 6.1.1.4'
H H 0.0000 0.0000 'International Tables Vol C Tables 4.2.6.8 and 6.1.1.4'
O O 0.0106 0.0060 'International Tables Vol C Tables 4.2.6.8 and 6.1.1.4'
P P 0.1023 0.0942 'International Tables Vol C Tables 4.2.6.8 and 6.1.1.4'

loop_
_geom_angle_atom_site_label_1
_geom_angle_atom_site_label_2
_geom_angle_atom_site_label_3
_geom_angle
O3 P1 O2 110.43(12)
O3 P1 O4 116.97(14)
O2 P1 O4 107.68(11)
O3 P1 O1 115.09(13)
O2 P1 O1 108.41(12)
O4 P1 O1 97.28(12)
C21 O1 P1 121.90(17)
C1 O2 P1 124.26(16)
C4 O4 P1 121.92(19)
O2 C1 C11 106.6(2)
O2 C1 C2 109.3(2)
C11 C1 C2 110.7(2)
C1 C2 C3 116.5(3)
C4 C3 C2 115.6(3)
O4 C4 C3 110.8(3)
C16 C11 C12 118.7(3)
C16 C11 C1 120.5(2)
C12 C11 C1 120.7(2)
C11 C12 C13 119.8(3)
C14 C13 C12 120.8(3)
C13 C14 C15 119.6(3)
C14 C15 C16 120.0(3)
C15 C16 C11 121.1(3)
C26 C21 C22 122.2(3)
C26 C21 O1 117.5(3)
C22 C21 O1 120.2(3)
C21 C22 C23 117.7(3)
C24 C23 C22 121.1(3)
C23 C24 C25 119.7(4)
C24 C25 C26 120.4(4)
C21 C26 C25 118.9(3)

loop_
_geom_bond_atom_site_label_1
_geom_bond_atom_site_label_2
_geom_bond_distance
P1 O3 1.452(3)
P1 O2 1.563(2)
P1 O4 1.567(2)
P1 O1 1.581(2)
O1 C21 1.422(3)
O2 C1 1.474(3)
O4 C4 1.460(4)
C1 C11 1.516(4)
C1 C2 1.521(4)
C2 C3 1.530(4)
C3 C4 1.490(5)
C11 C16 1.383(4)
C11 C12 1.386(4)
C12 C13 1.388(4)
C13 C14 1.370(5)
C14 C15 1.375(5)
C15 C16 1.377(4)
C21 C26 1.370(5)
C21 C22 1.376(4)
C22 C23 1.397(5)
C23 C24 1.372(5)
C24 C25 1.373(5)
C25 C26 1.389(5)
